data_4316699
loop_
_publ_author_name
' Tomoka Yamaguchi '
'Jean-Pierre Costes'
'Yukana Kishima'
'Masaaki Kojima'
'Yukinari Sunatsuki'
'Nicolas Br\'efuel'
'Jean-Pierre Tuchagues'
'Laure Vendier'
'Wolfgang Wernsdorfer'

_publ_contact_author 'Costes jean-Pierre'
_publ_contact_author_address
;
Laboratoire de Chimie de Coordination
205 Route de Narbonne
31077 Toulouse Cedex 04
;
_publ_contact_author_email jean-pierre.costes@lcc-toulouse.fr
_publ_section_title
;
 Face-Sharing Heterotrinuclear MII-LnIII-MII (M = Mn, Fe, Co, Zn; Ln = La,
 Gd, Tb, Dy) Complexes: Synthesis, Structures, and Magnetic Properties
;
_journal_name_full 'Inorganic Chemistry'
_journal_page_first 9125
_journal_page_last 9135
_journal_paper_doi 10.1021/ic100460w
_journal_volume 49
_journal_year 2010
_chemical_compound_source 'synthesis as described'
_chemical_formula_moiety 'C58 H60 Co2 N6 O12 Tb, N O3'
_chemical_formula_sum 'C58 H60 Co2 N7 O15 Tb'
_chemical_formula_weight 1371.92
_chemical_name_systematic
;
 ?
;
_space_group_IT_number 15
_symmetry_cell_setting monoclinic
_symmetry_Int_Tables_number 15
_symmetry_space_group_name_Hall '-C 2yc'
_symmetry_space_group_name_H-M 'C 1 2/c 1'
_atom_sites_solution_hydrogens geom
_atom_sites_solution_primary direct
_atom_sites_solution_secondary difmap
_cell_angle_alpha 90
_cell_angle_beta 111.3860(10)
_cell_angle_gamma 90
_cell_formula_units_Z 12
_cell_length_a 47.7980(14)
_cell_length_b 24.7480(8)
_cell_length_c 17.9420(5)
_cell_measurement_reflns_used 9653
_cell_measurement_temperature 180
_cell_measurement_theta_max 27.25
_cell_measurement_theta_min 2.42
_cell_measurement_wavelength 0.71073
_cell_volume 19762.3(10)
_computing_cell_refinement 'Bruker SMART'
_computing_data_collection 'Bruker SMART'
_computing_data_reduction 'Bruker SAINT'
_computing_molecular_graphics 'Ortep-3 for Windows (Farrugia, 1997)'
_computing_publication_material 'WinGX publication routines (Farrugia, 1999)'
_computing_structure_refinement 'SHELXL-97 (Sheldrick, 1997)'
_computing_structure_solution 'SHELXS-86 (Sheldrick, 1986)'
_diffrn_ambient_temperature 180
_diffrn_measured_fraction_theta_full 0.975
_diffrn_measured_fraction_theta_max 0.975
_diffrn_measurement_device_type 'Bruker Kappa APEX II'
_diffrn_measurement_method \w-\f
_diffrn_radiation_monochromator graphite
_diffrn_radiation_source 'fine-focus sealed tube'
_diffrn_radiation_type MoK\a
_diffrn_reflns_av_R_equivalents 0.0438
_diffrn_reflns_av_unetI/netI 0.0691
_diffrn_reflns_limit_h_max 57
_diffrn_reflns_limit_h_min -62
_diffrn_reflns_limit_k_max 32
_diffrn_reflns_limit_k_min -31
_diffrn_reflns_limit_l_max 22
_diffrn_reflns_limit_l_min -16
_diffrn_reflns_number 87201
_diffrn_reflns_theta_full 27.95
_diffrn_reflns_theta_max 27.95
_diffrn_reflns_theta_min 0.91
_diffrn_standards_decay_% 0
_diffrn_standards_interval_count 0
_diffrn_standards_interval_time 0
_diffrn_standards_number 0
_exptl_absorpt_coefficient_mu 1.624
_exptl_absorpt_correction_T_max 0.948
_exptl_absorpt_correction_T_min 0.735
_exptl_absorpt_correction_type multi-scan
_exptl_absorpt_process_details
;
        [c.f. r.h. blessing, acta cryst. (1995), a51, 33-38]
;
_exptl_crystal_colour orange
_exptl_crystal_density_diffrn 1.383
_exptl_crystal_density_method 'not measured'
_exptl_crystal_description needle
_exptl_crystal_F_000 8352
_exptl_crystal_size_max 0.25
_exptl_crystal_size_mid 0.07
_exptl_crystal_size_min 0.05
_refine_diff_density_max 1.33
_refine_diff_density_min -0.73
_refine_diff_density_rms 0.117
_refine_ls_extinction_method none
_refine_ls_goodness_of_fit_ref 0.927
_refine_ls_hydrogen_treatment constr
_refine_ls_matrix_type full
_refine_ls_number_parameters 1115
_refine_ls_number_reflns 23148
_refine_ls_number_restraints 0
_refine_ls_restrained_S_all 0.927
_refine_ls_R_factor_all 0.0774
_refine_ls_R_factor_gt 0.0457
_refine_ls_shift/su_max 0.011
_refine_ls_shift/su_mean 0
_refine_ls_structure_factor_coef Fsqd
_refine_ls_weighting_details 'calc w=1/[\s^2^(Fo^2^)+(0.0743P)^2^+0.0000P] where P=(Fo^2^+2Fc^2^)/3'
_refine_ls_weighting_scheme calc
_refine_ls_wR_factor_gt 0.1188
_refine_ls_wR_factor_ref 0.1282
_reflns_number_gt 14271
_reflns_number_total 23148
_reflns_threshold_expression >2\s(I)
_cod_data_source_file ic100460w_si_002_3.cif
_cod_data_source_block 2
_cod_database_code 4316699

loop_
_symmetry_equiv_pos_as_xyz
'x, y, z'
'x, -y, z+1/2'
'x+1/2, y+1/2, z'
'x+1/2, -y+1/2, z+1/2'
'-x, -y, -z'
'-x, y, -z-1/2'
'-x+1/2, -y+1/2, -z'
'-x+1/2, y+1/2, -z-1/2'

loop_
_atom_site_label
_atom_site_type_symbol
_atom_site_fract_x
_atom_site_fract_y
_atom_site_fract_z
_atom_site_U_iso_or_equiv
_atom_site_adp_type
_atom_site_occupancy
_atom_site_symmetry_multiplicity
_atom_site_calc_flag
_atom_site_refinement_flags
_atom_site_disorder_assembly
_atom_site_disorder_group
C1 C 0.53564(9) 0.97146(17) 0.9608(2) 0.0310(9) Uani 1 1 d . . .
H1A H 0.5269 0.9609 0.905 0.037 Uiso 1 1 calc R . .
H1B H 0.5206 0.9913 0.9739 0.037 Uiso 1 1 calc R . .
C2 C 0.57474(9) 0.89779(17) 1.0149(2) 0.0324(9) Uani 1 1 d . . .
H2A H 0.5761 0.8596 1.0277 0.039 Uiso 1 1 calc R . .
H2B H 0.5757 0.9017 0.962 0.039 Uiso 1 1 calc R . .
C3 C 0.54600(9) 0.93147(17) 1.0995(2) 0.0308(9) Uani 1 1 d . . .
H3A H 0.5259 0.9307 1.1009 0.037 Uiso 1 1 calc R . .
H3B H 0.5578 0.9036 1.1352 0.037 Uiso 1 1 calc R . .
C4 C 0.54439(8) 0.91988(16) 1.0136(2) 0.0279(9) Uani 1 1 d . . .
C5 C 0.52002(10) 0.87801(18) 0.9774(3) 0.0411(11) Uani 1 1 d . . .
H5A H 0.5215 0.8641 0.929 0.062 Uiso 1 1 calc R . .
H5B H 0.5007 0.8944 0.9655 0.062 Uiso 1 1 calc R . .
H5C H 0.5225 0.849 1.0147 0.062 Uiso 1 1 calc R . .
C6 C 0.56334(9) 1.02661(17) 0.9079(2) 0.0317(9) Uani 1 1 d . . .
H6 H 0.548 1.0176 0.8602 0.038 Uiso 1 1 calc R . .
C7 C 0.58660(9) 1.06131(16) 0.9015(2) 0.0276(9) Uani 1 1 d . . .
C8 C 0.58250(9) 1.08049(18) 0.8239(2) 0.0351(10) Uani 1 1 d . . .
H8 H 0.5652 1.0709 0.7812 0.042 Uiso 1 1 calc R . .
C9 C 0.60324(10) 1.11258(19) 0.8104(3) 0.0392(11) Uani 1 1 d . . .
H9 H 0.6002 1.1242 0.7587 0.047 Uiso 1 1 calc R . .
C10 C 0.62924(10) 1.12809(18) 0.8742(2) 0.0362(10) Uani 1 1 d . . .
H10 H 0.6434 1.1503 0.8651 0.043 Uiso 1 1 calc R . .
C11 C 0.63369(9) 1.11016(17) 0.9506(2) 0.0322(10) Uani 1 1 d . . .
C12 C 0.68172(10) 1.1513(2) 1.0056(3) 0.0458(12) Uani 1 1 d . . .
H12A H 0.6896 1.1293 0.9737 0.069 Uiso 1 1 calc R . .
H12B H 0.6973 1.1582 1.0565 0.069 Uiso 1 1 calc R . .
H12C H 0.6747 1.1849 0.9786 0.069 Uiso 1 1 calc R . .
C13 C 0.62052(9) 0.89635(16) 1.1243(2) 0.0294(9) Uani 1 1 d . . .
H13 H 0.6175 0.8592 1.1182 0.035 Uiso 1 1 calc R . .
C14 C 0.64700(9) 0.91343(16) 1.1887(2) 0.0287(9) Uani 1 1 d . . .
C15 C 0.66662(9) 0.87218(18) 1.2333(3) 0.0358(10) Uani 1 1 d . . .
H15 H 0.6616 0.8362 1.2201 0.043 Uiso 1 1 calc R . .
C16 C 0.69276(10) 0.88422(18) 1.2954(3) 0.0385(11) Uani 1 1 d . . .
H16 H 0.7054 0.8566 1.3239 0.046 Uiso 1 1 calc R . .
C17 C 0.70043(9) 0.93848(19) 1.3159(3) 0.0380(10) Uani 1 1 d . . .
H17 H 0.7182 0.9467 1.3581 0.046 Uiso 1 1 calc R . .
C18 C 0.68219(9) 0.97907(17) 1.2746(2) 0.0308(9) Uani 1 1 d . . .
C19 C 0.65430(8) 0.96814(17) 1.2097(2) 0.0285(9) Uani 1 1 d . . .
C20 C 0.71258(10) 1.0484(2) 1.3561(3) 0.0453(12) Uani 1 1 d . . .
H20A H 0.7098 1.0352 1.4032 0.068 Uiso 1 1 calc R . .
H20B H 0.7143 1.0871 1.3588 0.068 Uiso 1 1 calc R . .
H20C H 0.7306 1.0332 1.3531 0.068 Uiso 1 1 calc R . .
C21 C 0.54638(8) 1.01431(16) 1.1622(2) 0.0268(9) Uani 1 1 d . . .
H21 H 0.5292 0.9995 1.1669 0.032 Uiso 1 1 calc R . .
C22 C 0.55468(8) 1.06810(16) 1.1956(2) 0.0273(9) Uani 1 1 d . . .
C23 C 0.53802(9) 1.08979(17) 1.2384(2) 0.0325(10) Uani 1 1 d . . .
H23 H 0.5221 1.07 1.2427 0.039 Uiso 1 1 calc R . .
C24 C 0.54463(9) 1.13952(17) 1.2742(2) 0.0334(10) Uani 1 1 d . . .
H24 H 0.5335 1.1529 1.3032 0.04 Uiso 1 1 calc R . .
C25 C 0.56785(9) 1.16989(17) 1.2671(2) 0.0328(10) Uani 1 1 d . . .
H25 H 0.5723 1.2038 1.2909 0.039 Uiso 1 1 calc R . .
C26 C 0.58429(8) 1.14932(15) 1.2242(2) 0.0273(9) Uani 1 1 d . . .
C27 C 0.57864(8) 1.09839(15) 1.1884(2) 0.0218(8) Uani 1 1 d . . .
C28 C 0.61294(10) 1.22986(16) 1.2373(3) 0.0382(10) Uani 1 1 d . . .
H28A H 0.5952 1.2502 1.2083 0.057 Uiso 1 1 calc R . .
H28B H 0.6296 1.2435 1.2251 0.057 Uiso 1 1 calc R . .
H28C H 0.6172 1.2332 1.2937 0.057 Uiso 1 1 calc R . .
C218 C 0.75986(10) 1.23725(19) 1.3462(3) 0.0431(12) Uani 1 1 d . . .
H21A H 0.7807 1.2365 1.351 0.052 Uiso 1 1 calc R . .
H21B H 0.7593 1.2347 1.3997 0.052 Uiso 1 1 calc R . .
C29 C 0.71736(10) 1.30435(18) 1.3266(3) 0.0407(11) Uani 1 1 d . . .
H29A H 0.7234 1.3214 1.3788 0.049 Uiso 1 1 calc R . .
H29B H 0.705 1.3298 1.2873 0.049 Uiso 1 1 calc R . .
C30 C 0.73727(10) 1.2881(2) 1.2162(3) 0.0463(12) Uani 1 1 d . . .
H30A H 0.7369 1.3243 1.1952 0.056 Uiso 1 1 calc R . .
H30B H 0.7526 1.2676 1.2047 0.056 Uiso 1 1 calc R . .
C31 C 0.74553(9) 1.29102(19) 1.3077(3) 0.0406(11) Uani 1 1 d . . .
C32 C 0.76819(11) 1.3366(2) 1.3411(3) 0.0560(14) Uani 1 1 d . . .
H32A H 0.7852 1.3309 1.3257 0.084 Uiso 1 1 calc R . .
H32B H 0.7747 1.337 1.3984 0.084 Uiso 1 1 calc R . .
H32C H 0.7589 1.3705 1.3201 0.084 Uiso 1 1 calc R . .
C33 C 0.76072(10) 1.1539(2) 1.2860(3) 0.0464(12) Uani 1 1 d . . .
H33 H 0.7813 1.1593 1.3102 0.056 Uiso 1 1 calc R . .
C34 C 0.75152(10) 1.1051(2) 1.2392(3) 0.0463(12) Uani 1 1 d . . .
C35 C 0.77430(13) 1.0692(3) 1.2408(4) 0.082(2) Uani 1 1 d . . .
H35 H 0.7941 1.0777 1.2713 0.098 Uiso 1 1 calc R . .
C36 C 0.76817(13) 1.0222(3) 1.1988(5) 0.093(2) Uani 1 1 d . . .
H36 H 0.7837 0.9997 1.1984 0.112 Uiso 1 1 calc R . .
C37 C 0.73782(11) 1.0077(2) 1.1558(4) 0.0671(17) Uani 1 1 d . . .
H37 H 0.7333 0.9753 1.1277 0.081 Uiso 1 1 calc R . .
C38 C 0.71542(10) 1.04134(19) 1.1557(3) 0.0402(11) Uani 1 1 d . . .
C39 C 0.72140(10) 1.09148(19) 1.1973(3) 0.0384(11) Uani 1 1 d . . .
C40 C 0.67684(10) 0.98696(19) 1.0638(3) 0.0432(12) Uani 1 1 d . . .
H40A H 0.6859 0.991 1.0244 0.065 Uiso 1 1 calc R . .
H40B H 0.6554 0.9861 1.0379 0.065 Uiso 1 1 calc R . .
H40C H 0.6836 0.9539 1.0928 0.065 Uiso 1 1 calc R . .
C41 C 0.69369(9) 1.24728(17) 1.3899(2) 0.0320(9) Uani 1 1 d . . .
H41 H 0.7008 1.2729 1.4305 0.038 Uiso 1 1 calc R . .
C42 C 0.67719(9) 1.20214(16) 1.4046(2) 0.0303(9) Uani 1 1 d . . .
C43 C 0.67196(9) 1.20340(18) 1.4771(2) 0.0348(10) Uani 1 1 d . . .
H43 H 0.6797 1.2318 1.5126 0.042 Uiso 1 1 calc R . .
C44 C 0.65579(9) 1.16393(18) 1.4961(2) 0.0360(10) Uani 1 1 d . . .
H44 H 0.6529 1.1652 1.5446 0.043 Uiso 1 1 calc R . .
C45 C 0.64362(9) 1.12144(17) 1.4423(2) 0.0306(9) Uani 1 1 d . . .
H45 H 0.6319 1.0951 1.4539 0.037 Uiso 1 1 calc R . .
C46 C 0.64903(9) 1.11902(16) 1.3728(2) 0.0281(9) Uani 1 1 d . . .
C47 C 0.66603(8) 1.15862(16) 1.3520(2) 0.0266(9) Uani 1 1 d . . .
C48 C 0.62329(9) 1.03424(16) 1.3343(3) 0.0364(10) Uani 1 1 d . . .
H48A H 0.6372 1.0153 1.3792 0.055 Uiso 1 1 calc R . .
H48B H 0.6161 1.0104 1.289 0.055 Uiso 1 1 calc R . .
H48C H 0.6066 1.0466 1.3475 0.055 Uiso 1 1 calc R . .
C49 C 0.68982(10) 1.28741(18) 1.1142(3) 0.0385(11) Uani 1 1 d . . .
H49 H 0.6971 1.3188 1.0995 0.046 Uiso 1 1 calc R . .
C50 C 0.65992(10) 1.27281(18) 1.0659(3) 0.0380(10) Uani 1 1 d . . .
C51 C 0.64546(11) 1.30582(19) 0.9985(3) 0.0464(12) Uani 1 1 d . . .
H51 H 0.6557 1.3354 0.989 0.056 Uiso 1 1 calc R . .
C52 C 0.61663(11) 1.2953(2) 0.9465(3) 0.0527(14) Uani 1 1 d . . .
H52 H 0.6078 1.3171 0.9018 0.063 Uiso 1 1 calc R . .
C53 C 0.60049(10) 1.25140(18) 0.9611(3) 0.0420(11) Uani 1 1 d . . .
H53 H 0.5809 1.2443 0.9267 0.05 Uiso 1 1 calc R . .
C54 C 0.61421(9) 1.21908(16) 1.0274(2) 0.0317(9) Uani 1 1 d . . .
C55 C 0.64415(9) 1.22793(17) 1.0817(2) 0.0328(10) Uani 1 1 d . . .
C56 C 0.56953(9) 1.16691(19) 1.0039(3) 0.0407(11) Uani 1 1 d . . .
H56A H 0.5587 1.1979 1.0113 0.061 Uiso 1 1 calc R . .
H56B H 0.5629 1.1352 1.0236 0.061 Uiso 1 1 calc R . .
H56C H 0.5659 1.1625 0.948 0.061 Uiso 1 1 calc R . .
C101 C 0.60429(11) 0.3610(2) 0.1335(3) 0.0522(13) Uani 1 1 d . . .
H10A H 0.606 0.3563 0.0817 0.063 Uiso 1 1 calc R . .
H10B H 0.613 0.3294 0.1657 0.063 Uiso 1 1 calc R . .
C102 C 0.60382(11) 0.46273(19) 0.1395(3) 0.0521(13) Uani 1 1 d . . .
H10C H 0.6174 0.493 0.1466 0.062 Uiso 1 1 calc R . .
H10D H 0.593 0.4579 0.0825 0.062 Uiso 1 1 calc R . .
C103 C 0.63038(11) 0.4090(2) 0.2656(3) 0.0530(14) Uani 1 1 d . . .
H10E H 0.6481 0.3866 0.2891 0.064 Uiso 1 1 calc R . .
H10F H 0.6352 0.445 0.2879 0.064 Uiso 1 1 calc R . .
C104 C 0.62199(11) 0.41150(18) 0.1742(3) 0.0492(13) Uani 1 1 d . . .
C105 C 0.65131(12) 0.4140(2) 0.1577(4) 0.0646(16) Uani 1 1 d . . .
H10G H 0.6637 0.4427 0.1885 0.097 Uiso 1 1 calc R . .
H10H H 0.6468 0.4206 0.1018 0.097 Uiso 1 1 calc R . .
H10I H 0.6618 0.3803 0.1725 0.097 Uiso 1 1 calc R . .
C106 C 0.55368(12) 0.34718(18) 0.0554(3) 0.0478(13) Uani 1 1 d . . .
H106 H 0.5617 0.331 0.0208 0.057 Uiso 1 1 calc R . .
C107 C 0.52144(11) 0.35001(18) 0.0284(3) 0.0418(11) Uani 1 1 d . . .
C108 C 0.50511(13) 0.32452(18) -0.0470(3) 0.0496(13) Uani 1 1 d . . .
H108 H 0.5156 0.3053 -0.073 0.059 Uiso 1 1 calc R . .
C109 C 0.47474(14) 0.3280(2) -0.0811(3) 0.0551(14) Uani 1 1 d . . .
H109 H 0.4647 0.311 -0.1298 0.066 Uiso 1 1 calc R . .
C110 C 0.61250(8) 1.07658(16) 0.9659(2) 0.0257(8) Uani 1 1 d . . .
C11B C 0.45847(12) 0.3567(2) -0.0436(3) 0.0497(13) Uani 1 1 d . . .
H11B H 0.4377 0.3602 -0.0679 0.06 Uiso 1 1 calc R . .
C111 C 0.47379(11) 0.38015(18) 0.0311(3) 0.0400(11) Uani 1 1 d . . .
C112 C 0.50514(10) 0.37679(16) 0.0684(2) 0.0357(10) Uani 1 1 d . . .
C113 C 0.42999(11) 0.4224(2) 0.0390(3) 0.0553(14) Uani 1 1 d . . .
H11A H 0.4285 0.4473 -0.0033 0.083 Uiso 1 1 calc R . .
H11C H 0.4232 0.4396 0.0774 0.083 Uiso 1 1 calc R . .
H11D H 0.4177 0.3913 0.0172 0.083 Uiso 1 1 calc R . .
C114 C 0.58252(10) 0.52387(18) 0.2034(3) 0.0413(11) Uani 1 1 d . . .
H114 H 0.5948 0.5482 0.1901 0.05 Uiso 1 1 calc R . .
C115 C 0.56560(10) 0.54465(18) 0.2499(3) 0.0420(11) Uani 1 1 d . . .
C116 C 0.56827(11) 0.60100(19) 0.2671(3) 0.0490(13) Uani 1 1 d . . .
H116 H 0.5805 0.6222 0.2488 0.059 Uiso 1 1 calc R . .
C117 C 0.55314(12) 0.6242(2) 0.3101(3) 0.0548(14) Uani 1 1 d . . .
H117 H 0.5551 0.661 0.321 0.066 Uiso 1 1 calc R . .
C118 C 0.53475(11) 0.59309(18) 0.3377(3) 0.0466(12) Uani 1 1 d . . .
H118 H 0.5243 0.6092 0.3665 0.056 Uiso 1 1 calc R . .
C119 C 0.53203(10) 0.53895(18) 0.3225(3) 0.0378(10) Uani 1 1 d . . .
C120 C 0.54684(10) 0.51243(17) 0.2778(3) 0.0367(10) Uani 1 1 d . . .
C121 C 0.50275(11) 0.5225(2) 0.4040(3) 0.0480(12) Uani 1 1 d . . .
H12D H 0.5193 0.5341 0.4503 0.072 Uiso 1 1 calc R . .
H12E H 0.4924 0.4935 0.4184 0.072 Uiso 1 1 calc R . .
H12F H 0.4892 0.5522 0.3834 0.072 Uiso 1 1 calc R . .
C122 C 0.56053(10) 0.32347(16) 0.3360(2) 0.0312(9) Uani 1 1 d . . .
C123 C 0.59246(10) 0.31905(17) 0.3691(3) 0.0343(10) Uani 1 1 d . . .
C124 C 0.60584(11) 0.28248(18) 0.4320(3) 0.0417(11) Uani 1 1 d . . .
H124 H 0.6267 0.2795 0.4537 0.05 Uiso 1 1 calc R . .
C125 C 0.58879(11) 0.25111(18) 0.4620(3) 0.0434(11) Uani 1 1 d . . .
H125 H 0.598 0.227 0.5035 0.052 Uiso 1 1 calc R . .
C126 C 0.55764(10) 0.25541(17) 0.4304(2) 0.0390(11) Uani 1 1 d . . .
H126 H 0.5459 0.2344 0.4506 0.047 Uiso 1 1 calc R . .
C127 C 0.54426(9) 0.29135(16) 0.3684(2) 0.0314(9) Uani 1 1 d . . .
O19 O 0.51372(6) 0.30041(11) 0.33434(16) 0.0353(7) Uani 1 1 d . . .
C129 C 0.49363(10) 0.26198(17) 0.3480(3) 0.0419(11) Uani 1 1 d . . .
H12G H 0.4974 0.2268 0.3313 0.063 Uiso 1 1 calc R . .
H12H H 0.4733 0.2723 0.3178 0.063 Uiso 1 1 calc R . .
H12I H 0.4968 0.2612 0.4039 0.063 Uiso 1 1 calc R . .
N1 N 0.56141(7) 1.00673(13) 0.97199(18) 0.0275(7) Uani 1 1 d . . .
N2 N 0.60031(7) 0.92614(14) 1.07356(19) 0.0287(7) Uani 1 1 d . . .
N3 N 0.55985(7) 0.98507(13) 1.12729(19) 0.0278(7) Uani 1 1 d . . .
N4 N 0.74399(8) 1.19059(15) 1.2985(2) 0.0376(9) Uani 1 1 d . . .
N5 N 0.69952(8) 1.25553(14) 1.3263(2) 0.0344(8) Uani 1 1 d . . .
N6 N 0.70805(8) 1.26259(15) 1.1759(2) 0.0384(9) Uani 1 1 d . . .
N7 N 0.57278(9) 0.36468(15) 0.1228(2) 0.0409(9) Uani 1 1 d . . .
N8 N 0.58221(8) 0.47496(15) 0.1789(2) 0.0425(9) Uani 1 1 d . . .
N9 N 0.60536(9) 0.38651(15) 0.2862(2) 0.0440(10) Uani 1 1 d . . .
O1 O 0.61862(6) 1.06064(11) 1.04085(15) 0.0279(6) Uani 1 1 d . . .
O2 O 0.63714(6) 1.00901(11) 1.17483(15) 0.0283(6) Uani 1 1 d . . .
O3 O 0.59533(6) 1.08159(10) 1.14867(15) 0.0263(6) Uani 1 1 d . . .
O4 O 0.69830(6) 1.12259(11) 1.19194(16) 0.0310(6) Uani 1 1 d . . .
O5 O 0.67095(6) 1.15278(11) 1.28476(15) 0.0296(6) Uani 1 1 d . . .
O6 O 0.65548(6) 1.19598(11) 1.14307(15) 0.0303(6) Uani 1 1 d . . .
O7 O 0.65745(6) 1.12379(12) 1.01740(16) 0.0353(7) Uani 1 1 d . . .
O8 O 0.68753(6) 1.03329(12) 1.28694(16) 0.0366(7) Uani 1 1 d . . .
O9 O 0.60821(6) 1.17495(11) 1.21490(16) 0.0311(6) Uani 1 1 d . . .
O10 O 0.68524(6) 1.03136(12) 1.11800(17) 0.0360(7) Uani 1 1 d . . .
O11 O 0.63806(6) 1.07971(11) 1.31518(16) 0.0309(6) Uani 1 1 d . . .
O12 O 0.60124(6) 1.17459(11) 1.04712(16) 0.0331(7) Uani 1 1 d . . .
O13 O 0.51755(7) 0.39985(11) 0.13920(17) 0.0360(7) Uani 1 1 d . . .
O14 O 0.54269(6) 0.46058(11) 0.26514(17) 0.0352(7) Uani 1 1 d . . .
O16 O 0.54615(6) 0.35657(11) 0.27706(16) 0.0330(7) Uani 1 1 d . . .
O17 O 0.51369(7) 0.50423(11) 0.34386(17) 0.0392(7) Uani 1 1 d . . .
O18 O 0.46044(7) 0.40605(12) 0.07722(18) 0.0423(8) Uani 1 1 d . . .
Co1 Co 0.594234(11) 1.00984(2) 1.08749(3) 0.02437(12) Uani 1 1 d . . .
Co2 Co 0.697122(12) 1.19867(2) 1.23744(3) 0.03002(13) Uani 1 1 d . . .
Co3 Co 0.562318(13) 0.40749(2) 0.21026(4) 0.03448(14) Uani 1 1 d . . .
Tb1 Tb 0.646332(4) 1.102795(8) 1.165358(12) 0.02962(6) Uani 1 1 d . . .
Tb2 Tb 0.5 0.405651(12) 0.25 0.03507(8) Uani 1 2 d S . .
C130 C 0.61281(11) 0.34938(18) 0.3415(3) 0.0428(11) Uani 1 1 d . . .
H130 H 0.6332 0.3415 0.3657 0.051 Uiso 1 1 calc R . .
O20 O 0.5 0.0326(2) 0.75 0.0470(11) Uani 1 2 d S . .
N20 N 0.5 0.0830(3) 0.75 0.0438(13) Uani 1 2 d S . .
O21 O 0.49486(10) 0.10785(16) 0.6866(2) 0.0723(11) Uani 1 1 d . . .
O23 O 0.84079(15) 0.1612(3) 0.3956(4) 0.154(2) Uiso 1 1 d . . .
N21 N 0.8555(3) 0.1022(5) 0.3934(8) 0.190(4) Uiso 1 1 d . . .
O24 O 0.8728(2) 0.1238(4) 0.3521(6) 0.210(3) Uiso 1 1 d . . .
O22 O 0.8458(3) 0.0917(6) 0.4505(10) 0.329(7) Uiso 1 1 d . . .

loop_
_atom_site_aniso_label
_atom_site_aniso_U_11
_atom_site_aniso_U_22
_atom_site_aniso_U_33
_atom_site_aniso_U_23
_atom_site_aniso_U_13
_atom_site_aniso_U_12
C1 0.027(2) 0.038(2) 0.023(2) -0.0033(18) 0.0042(17) -0.0069(18)
C2 0.032(2) 0.033(2) 0.028(2) -0.0095(18) 0.0070(18) -0.0040(19)
C3 0.029(2) 0.038(2) 0.027(2) -0.0062(18) 0.0121(18) -0.0089(18)
C4 0.025(2) 0.032(2) 0.025(2) -0.0073(17) 0.0084(17) -0.0041(17)
C5 0.044(3) 0.041(3) 0.037(3) -0.007(2) 0.013(2) -0.010(2)
C6 0.030(2) 0.039(2) 0.019(2) -0.0028(18) -0.0006(17) 0.0067(19)
C7 0.032(2) 0.032(2) 0.019(2) -0.0038(16) 0.0087(17) 0.0011(18)
C8 0.032(2) 0.048(3) 0.019(2) -0.0009(19) 0.0029(18) 0.003(2)
C9 0.047(3) 0.053(3) 0.021(2) 0.005(2) 0.017(2) -0.003(2)
C10 0.040(3) 0.045(3) 0.028(2) 0.004(2) 0.017(2) -0.003(2)
C11 0.035(2) 0.036(2) 0.026(2) -0.0018(18) 0.0113(19) -0.0014(19)
C12 0.040(3) 0.061(3) 0.038(3) -0.001(2) 0.017(2) -0.012(2)
C13 0.036(2) 0.026(2) 0.031(2) -0.0030(17) 0.0184(19) 0.0018(18)
C14 0.030(2) 0.032(2) 0.027(2) 0.0019(17) 0.0137(18) 0.0048(17)
C15 0.034(2) 0.034(2) 0.041(3) 0.003(2) 0.016(2) 0.005(2)
C16 0.036(3) 0.040(3) 0.038(3) 0.011(2) 0.012(2) 0.013(2)
C17 0.028(2) 0.046(3) 0.034(3) 0.004(2) 0.0044(19) 0.005(2)
C18 0.028(2) 0.036(2) 0.027(2) 0.0022(18) 0.0078(18) 0.0006(18)
C19 0.026(2) 0.036(2) 0.024(2) 0.0013(18) 0.0105(17) 0.0018(18)
C20 0.042(3) 0.051(3) 0.032(3) -0.003(2) -0.001(2) -0.004(2)
C21 0.024(2) 0.031(2) 0.024(2) 0.0008(17) 0.0065(17) -0.0030(17)
C22 0.028(2) 0.029(2) 0.023(2) -0.0009(17) 0.0071(17) 0.0035(17)
C23 0.029(2) 0.038(3) 0.031(2) 0.0018(18) 0.0113(19) 0.0037(18)
C24 0.040(3) 0.034(2) 0.030(2) -0.0003(18) 0.017(2) 0.007(2)
C25 0.040(3) 0.032(2) 0.027(2) -0.0045(18) 0.0125(19) 0.0013(19)
C26 0.026(2) 0.025(2) 0.027(2) 0.0034(16) 0.0048(17) 0.0024(17)
C27 0.0219(19) 0.025(2) 0.0179(19) 0.0012(15) 0.0068(15) 0.0046(16)
C28 0.046(3) 0.024(2) 0.043(3) -0.0024(19) 0.016(2) 0.000(2)
C218 0.034(3) 0.051(3) 0.035(3) 0.002(2) 0.002(2) -0.013(2)
C29 0.040(3) 0.036(3) 0.039(3) 0.001(2) 0.005(2) -0.009(2)
C30 0.040(3) 0.047(3) 0.050(3) 0.000(2) 0.013(2) -0.019(2)
C31 0.033(2) 0.045(3) 0.037(3) 0.004(2) 0.006(2) -0.012(2)
C32 0.050(3) 0.053(3) 0.053(3) 0.007(3) 0.006(2) -0.019(3)
C33 0.026(2) 0.055(3) 0.049(3) 0.001(2) 0.003(2) -0.005(2)
C34 0.028(2) 0.047(3) 0.057(3) -0.002(2) 0.008(2) -0.001(2)
C35 0.038(3) 0.071(4) 0.123(6) -0.024(4) 0.011(3) -0.002(3)
C36 0.039(3) 0.070(5) 0.155(7) -0.022(5) 0.017(4) 0.005(3)
C37 0.040(3) 0.049(3) 0.099(5) -0.018(3) 0.009(3) 0.004(3)
C38 0.031(3) 0.043(3) 0.043(3) -0.001(2) 0.011(2) -0.002(2)
C39 0.031(2) 0.048(3) 0.035(3) 0.001(2) 0.010(2) -0.004(2)
C40 0.043(3) 0.048(3) 0.040(3) -0.016(2) 0.018(2) -0.005(2)
C41 0.030(2) 0.036(2) 0.027(2) -0.0032(18) 0.0064(18) -0.0049(18)
C42 0.029(2) 0.034(2) 0.023(2) 0.0006(17) 0.0037(17) -0.0090(18)
C43 0.032(2) 0.042(3) 0.024(2) -0.0048(19) 0.0029(18) -0.001(2)
C44 0.041(3) 0.043(3) 0.023(2) 0.0014(19) 0.0108(19) 0.001(2)
C45 0.030(2) 0.038(2) 0.023(2) 0.0050(18) 0.0095(18) 0.0007(18)
C46 0.031(2) 0.031(2) 0.018(2) 0.0039(16) 0.0039(17) 0.0015(18)
C47 0.027(2) 0.030(2) 0.022(2) 0.0017(16) 0.0073(17) 0.0009(17)
C48 0.040(3) 0.029(2) 0.037(3) 0.0027(19) 0.010(2) -0.0077(19)
C49 0.044(3) 0.037(3) 0.036(3) 0.006(2) 0.017(2) -0.009(2)
C50 0.038(3) 0.042(3) 0.033(3) 0.007(2) 0.012(2) -0.003(2)
C51 0.052(3) 0.041(3) 0.039(3) 0.014(2) 0.008(2) -0.001(2)
C52 0.054(3) 0.051(3) 0.040(3) 0.024(2) 0.001(2) -0.001(3)
C53 0.042(3) 0.043(3) 0.034(3) 0.006(2) 0.006(2) 0.005(2)
C54 0.039(2) 0.027(2) 0.028(2) 0.0002(17) 0.0103(19) 0.0022(19)
C55 0.032(2) 0.035(2) 0.029(2) 0.0045(18) 0.0083(19) 0.0027(19)
C56 0.029(2) 0.048(3) 0.040(3) 0.002(2) 0.007(2) -0.002(2)
C101 0.063(3) 0.038(3) 0.066(4) 0.010(2) 0.037(3) 0.005(2)
C102 0.064(3) 0.037(3) 0.062(4) 0.011(2) 0.032(3) 0.000(2)
C103 0.046(3) 0.052(3) 0.066(4) 0.013(3) 0.027(3) 0.002(2)
C104 0.053(3) 0.031(3) 0.071(4) 0.010(2) 0.032(3) 0.000(2)
C105 0.059(4) 0.064(4) 0.082(4) 0.008(3) 0.039(3) -0.003(3)
C106 0.080(4) 0.028(2) 0.046(3) 0.004(2) 0.035(3) 0.008(2)
C107 0.058(3) 0.030(2) 0.038(3) 0.003(2) 0.018(2) -0.004(2)
C108 0.086(4) 0.031(3) 0.035(3) -0.001(2) 0.025(3) -0.003(3)
C109 0.088(4) 0.044(3) 0.027(3) -0.008(2) 0.014(3) -0.012(3)
C110 0.029(2) 0.027(2) 0.022(2) 0.0004(16) 0.0103(17) 0.0050(17)
C11B 0.065(3) 0.044(3) 0.032(3) 0.002(2) 0.007(2) -0.012(3)
C111 0.060(3) 0.030(2) 0.026(2) 0.0056(19) 0.012(2) -0.004(2)
C112 0.056(3) 0.021(2) 0.025(2) 0.0054(17) 0.009(2) -0.004(2)
C113 0.055(3) 0.051(3) 0.046(3) 0.006(2) 0.001(3) 0.007(3)
C114 0.047(3) 0.031(2) 0.043(3) 0.009(2) 0.013(2) -0.005(2)
C115 0.050(3) 0.027(2) 0.041(3) 0.004(2) 0.008(2) -0.002(2)
C116 0.053(3) 0.034(3) 0.055(3) -0.002(2) 0.014(3) -0.010(2)
C117 0.066(4) 0.028(3) 0.059(3) -0.012(2) 0.010(3) -0.008(2)
C118 0.053(3) 0.031(3) 0.048(3) -0.008(2) 0.011(2) -0.005(2)
C119 0.041(3) 0.032(2) 0.032(2) -0.0026(19) 0.002(2) -0.002(2)
C120 0.039(3) 0.028(2) 0.034(3) -0.0027(18) 0.003(2) 0.0003(19)
C121 0.063(3) 0.041(3) 0.036(3) -0.009(2) 0.014(2) -0.004(2)
C122 0.046(3) 0.022(2) 0.026(2) -0.0003(17) 0.014(2) 0.0054(19)
C123 0.044(3) 0.028(2) 0.031(2) -0.0017(18) 0.013(2) 0.0024(19)
C124 0.045(3) 0.040(3) 0.034(3) 0.003(2) 0.007(2) 0.004(2)
C125 0.051(3) 0.036(3) 0.034(3) 0.009(2) 0.005(2) 0.008(2)
C126 0.053(3) 0.029(2) 0.031(2) 0.0064(19) 0.011(2) -0.003(2)
C127 0.040(3) 0.024(2) 0.027(2) -0.0020(17) 0.0075(19) 0.0037(18)
O19 0.0459(19) 0.0262(16) 0.0319(16) 0.0055(12) 0.0117(14) -0.0005(13)
C129 0.051(3) 0.024(2) 0.050(3) 0.001(2) 0.018(2) -0.005(2)
N1 0.0260(18) 0.0341(19) 0.0197(18) -0.0010(14) 0.0050(14) -0.0003(15)
N2 0.0253(18) 0.0333(19) 0.0266(19) -0.0087(15) 0.0083(15) 0.0005(15)
N3 0.0314(19) 0.0277(18) 0.0237(18) -0.0024(14) 0.0094(15) 0.0011(15)
N4 0.036(2) 0.040(2) 0.030(2) 0.0020(16) 0.0038(16) -0.0080(18)
N5 0.036(2) 0.0293(19) 0.032(2) 0.0015(15) 0.0066(16) -0.0069(16)
N6 0.036(2) 0.043(2) 0.034(2) 0.0054(17) 0.0096(17) -0.0079(17)
N7 0.053(3) 0.031(2) 0.044(2) 0.0054(18) 0.024(2) 0.0038(18)
N8 0.052(2) 0.032(2) 0.047(2) 0.0044(18) 0.0215(19) 0.0022(18)
N9 0.048(2) 0.038(2) 0.044(2) 0.0054(18) 0.0142(19) -0.0014(18)
O1 0.0271(15) 0.0331(16) 0.0219(14) 0.0011(12) 0.0070(12) 0.0000(12)
O2 0.0256(14) 0.0301(15) 0.0242(15) 0.0014(12) 0.0031(12) 0.0031(12)
O3 0.0283(15) 0.0275(14) 0.0222(14) -0.0018(11) 0.0082(12) -0.0010(12)
O4 0.0285(15) 0.0349(16) 0.0273(16) -0.0020(12) 0.0074(12) -0.0007(13)
O5 0.0306(15) 0.0309(15) 0.0249(15) 0.0001(12) 0.0074(12) -0.0083(12)
O6 0.0301(15) 0.0349(16) 0.0227(15) 0.0058(12) 0.0060(12) -0.0022(12)
O7 0.0315(16) 0.0463(18) 0.0260(16) -0.0015(13) 0.0080(13) -0.0106(14)
O8 0.0314(16) 0.0381(18) 0.0307(17) -0.0021(13) 0.0000(13) -0.0009(13)
O9 0.0351(16) 0.0277(15) 0.0321(16) -0.0028(12) 0.0140(13) -0.0042(12)
O10 0.0296(16) 0.0392(17) 0.0344(17) -0.0084(13) 0.0060(13) -0.0013(13)
O11 0.0346(16) 0.0311(16) 0.0254(15) -0.0010(12) 0.0090(12) -0.0091(13)
O12 0.0320(16) 0.0334(16) 0.0291(16) 0.0019(12) 0.0054(12) -0.0001(13)
O13 0.0500(19) 0.0274(16) 0.0275(16) 0.0010(12) 0.0105(14) 0.0015(13)
O14 0.0451(18) 0.0216(15) 0.0379(18) -0.0009(12) 0.0139(14) -0.0010(13)
O16 0.0405(17) 0.0262(15) 0.0300(16) 0.0071(12) 0.0101(13) 0.0049(13)
O17 0.0524(19) 0.0287(16) 0.0352(18) -0.0043(13) 0.0143(15) -0.0014(14)
O18 0.048(2) 0.0390(18) 0.0334(18) 0.0019(14) 0.0076(15) -0.0001(15)
Co1 0.0240(3) 0.0273(3) 0.0202(3) -0.0019(2) 0.0062(2) -0.0006(2)
Co2 0.0288(3) 0.0330(3) 0.0250(3) 0.0026(2) 0.0059(2) -0.0060(2)
Co3 0.0439(4) 0.0255(3) 0.0338(3) 0.0030(2) 0.0139(3) 0.0002(3)
Tb1 0.02764(11) 0.03250(12) 0.02576(11) -0.00278(8) 0.00624(8) -0.00553(9)
Tb2 0.04067(18) 0.02991(17) 0.03309(18) 0 0.01159(14) 0
C130 0.044(3) 0.037(3) 0.043(3) -0.004(2) 0.011(2) 0.000(2)
O20 0.039(3) 0.049(3) 0.048(3) 0 0.011(2) 0
N20 0.039(3) 0.053(4) 0.040(4) 0 0.016(3) 0
O21 0.102(3) 0.066(3) 0.061(3) 0.010(2) 0.045(2) -0.006(2)

loop_
_atom_type_symbol
_atom_type_description
_atom_type_scat_dispersion_real
_atom_type_scat_dispersion_imag
_atom_type_scat_source
C C 0.0033 0.0016 'International Tables Vol C Tables 4.2.6.8 and 6.1.1.4'
H H 0 0 'International Tables Vol C Tables 4.2.6.8 and 6.1.1.4'
N N 0.0061 0.0033 'International Tables Vol C Tables 4.2.6.8 and 6.1.1.4'
O O 0.0106 0.006 'International Tables Vol C Tables 4.2.6.8 and 6.1.1.4'
Co Co 0.3494 0.9721 'International Tables Vol C Tables 4.2.6.8 and 6.1.1.4'
Tb Tb -0.1723 4.1537 'International Tables Vol C Tables 4.2.6.8 and 6.1.1.4'

loop_
_geom_angle_atom_site_label_1
_geom_angle_atom_site_label_2
_geom_angle_atom_site_label_3
_geom_angle
_geom_angle_site_symmetry_1
_geom_angle_site_symmetry_3
_geom_angle_publ_flag
N1 C1 C4 112.4(3) . . ?
N2 C2 C4 111.9(3) . . ?
N3 C3 C4 110.8(3) . . ?
C5 C4 C3 107.8(3) . . ?
C5 C4 C2 109.6(3) . . ?
C3 C4 C2 110.3(3) . . ?
C5 C4 C1 107.8(3) . . ?
C3 C4 C1 111.1(3) . . ?
C2 C4 C1 110.1(3) . . ?
N1 C6 C7 127.5(4) . . ?
C110 C7 C8 119.0(4) . . ?
C110 C7 C6 124.7(4) . . ?
C8 C7 C6 116.4(4) . . ?
C9 C8 C7 121.5(4) . . ?
C8 C9 C10 120.1(4) . . ?
C11 C10 C9 119.5(4) . . ?
O7 C11 C10 124.9(4) . . ?
O7 C11 C110 113.7(3) . . ?
C10 C11 C110 121.3(4) . . ?
N2 C13 C14 127.9(4) . . ?
C19 C14 C15 119.3(4) . . ?
C19 C14 C13 123.9(4) . . ?
C15 C14 C13 116.8(4) . . ?
C16 C15 C14 121.4(4) . . ?
C15 C16 C17 119.6(4) . . ?
C18 C17 C16 120.6(4) . . ?
C17 C18 O8 126.3(4) . . ?
C17 C18 C19 121.5(4) . . ?
O8 C18 C19 112.2(3) . . ?
O2 C19 C14 124.2(4) . . ?
O2 C19 C18 118.4(4) . . ?
C14 C19 C18 117.4(4) . . ?
N3 C21 C22 127.7(4) . . ?
C23 C22 C27 119.3(4) . . ?
C23 C22 C21 116.9(4) . . ?
C27 C22 C21 123.8(3) . . ?
C24 C23 C22 121.4(4) . . ?
C23 C24 C25 120.0(4) . . ?
C26 C25 C24 119.3(4) . . ?
O9 C26 C25 124.5(4) . . ?
O9 C26 C27 113.1(3) . . ?
C25 C26 C27 122.4(4) . . ?
O3 C27 C26 118.8(3) . . ?
O3 C27 C22 123.6(3) . . ?
C26 C27 C22 117.7(3) . . ?
N4 C218 C31 111.4(3) . . ?
N5 C29 C31 111.9(4) . . ?
N6 C30 C31 112.0(3) . . ?
C32 C31 C29 107.9(4) . . ?
C32 C31 C218 109.1(4) . . ?
C29 C31 C218 111.5(4) . . ?
C32 C31 C30 108.8(4) . . ?
C29 C31 C30 109.9(4) . . ?
C218 C31 C30 109.6(4) . . ?
N4 C33 C34 128.1(4) . . ?
C35 C34 C39 120.0(5) . . ?
C35 C34 C33 116.7(4) . . ?
C39 C34 C33 123.2(4) . . ?
C36 C35 C34 121.6(5) . . ?
C35 C36 C37 119.3(6) . . ?
C38 C37 C36 119.8(5) . . ?
C37 C38 O10 125.3(4) . . ?
C37 C38 C39 121.8(4) . . ?
O10 C38 C39 112.9(4) . . ?
O4 C39 C34 124.6(4) . . ?
O4 C39 C38 117.9(4) . . ?
C34 C39 C38 117.5(4) . . ?
N5 C41 C42 126.4(4) . . ?
C47 C42 C43 119.0(4) . . ?
C47 C42 C41 124.7(4) . . ?
C43 C42 C41 116.3(4) . . ?
C44 C43 C42 121.5(4) . . ?
C43 C44 C45 119.7(4) . . ?
C46 C45 C44 119.5(4) . . ?
C45 C46 O11 124.8(4) . . ?
C45 C46 C47 122.2(4) . . ?
O11 C46 C47 113.0(3) . . ?
O5 C47 C42 123.3(3) . . ?
O5 C47 C46 118.6(3) . . ?
C42 C47 C46 118.1(4) . . ?
N6 C49 C50 128.1(4) . . ?
C51 C50 C49 116.4(4) . . ?
C51 C50 C55 119.4(4) . . ?
C49 C50 C55 124.3(4) . . ?
C52 C51 C50 121.7(4) . . ?
C51 C52 C53 120.0(4) . . ?
C54 C53 C52 119.0(4) . . ?
O12 C54 C53 124.6(4) . . ?
O12 C54 C55 112.5(3) . . ?
C53 C54 C55 122.8(4) . . ?
O6 C55 C54 119.3(4) . . ?
O6 C55 C50 123.6(4) . . ?
C54 C55 C50 117.1(4) . . ?
N7 C101 C104 112.1(4) . . ?
N8 C102 C104 111.4(4) . . ?
N9 C103 C104 111.1(4) . . ?
C102 C104 C105 108.0(4) . . ?
C102 C104 C101 110.3(4) . . ?
C105 C104 C101 108.9(4) . . ?
C102 C104 C103 110.8(4) . . ?
C105 C104 C103 107.8(4) . . ?
C101 C104 C103 111.0(4) . . ?
N7 C106 C107 127.0(4) . . ?
C112 C107 C108 118.5(5) . . ?
C112 C107 C106 125.2(4) . . ?
C108 C107 C106 116.3(4) . . ?
C109 C108 C107 121.4(5) . . ?
C108 C109 C11B 120.5(4) . . ?
O1 C110 C7 123.8(4) . . ?
O1 C110 C11 117.6(3) . . ?
C7 C110 C11 118.6(4) . . ?
C109 C11B C111 119.0(5) . . ?
O18 C111 C11B 125.1(4) . . ?
O18 C111 C112 113.0(4) . . ?
C11B C111 C112 121.9(5) . . ?
O13 C112 C111 117.4(4) . . ?
O13 C112 C107 123.9(4) . . ?
C111 C112 C107 118.6(4) . . ?
N8 C114 C115 126.2(4) . . ?
C120 C115 C116 119.4(4) . . ?
C120 C115 C114 124.0(4) . . ?
C116 C115 C114 116.6(4) . . ?
C117 C116 C115 120.8(5) . . ?
C116 C117 C118 120.3(5) . . ?
C119 C118 C117 120.0(5) . . ?
C118 C119 O17 125.5(4) . . ?
C118 C119 C120 122.7(5) . . ?
O17 C119 C120 111.7(4) . . ?
O14 C120 C119 118.7(4) . . ?
O14 C120 C115 124.4(4) . . ?
C119 C120 C115 116.8(4) . . ?
O16 C122 C127 119.2(4) . . ?
O16 C122 C123 123.3(4) . . ?
C127 C122 C123 117.5(4) . . ?
C124 C123 C122 119.3(4) . . ?
C124 C123 C130 116.2(4) . . ?
C122 C123 C130 124.5(4) . . ?
C125 C124 C123 121.2(4) . . ?
C124 C125 C126 119.9(4) . . ?
C127 C126 C125 119.3(4) . . ?
O19 C127 C122 112.8(3) . . ?
O19 C127 C126 124.4(4) . . ?
C122 C127 C126 122.8(4) . . ?
C127 O19 C129 118.8(3) . . ?
C6 N1 C1 115.9(3) . . ?
C6 N1 Co1 126.8(3) . . ?
C1 N1 Co1 116.6(2) . . ?
C13 N2 C2 116.5(3) . . ?
C13 N2 Co1 125.1(3) . . ?
C2 N2 Co1 116.0(2) . . ?
C21 N3 C3 115.4(3) . . ?
C21 N3 Co1 126.7(3) . . ?
C3 N3 Co1 117.0(2) . . ?
C33 N4 C218 115.8(4) . . ?
C33 N4 Co2 125.9(3) . . ?
C218 N4 Co2 116.8(3) . . ?
C41 N5 C29 115.9(4) . . ?
C41 N5 Co2 126.7(3) . . ?
C29 N5 Co2 115.1(3) . . ?
C49 N6 C30 116.4(4) . . ?
C49 N6 Co2 126.2(3) . . ?
C30 N6 Co2 116.2(3) . . ?
C106 N7 C101 116.5(4) . . ?
C106 N7 Co3 126.0(3) . . ?
C101 N7 Co3 116.9(3) . . ?
C114 N8 C102 115.7(4) . . ?
C114 N8 Co3 127.4(3) . . ?
C102 N8 Co3 115.4(3) . . ?
C130 N9 C103 115.6(4) . . ?
C130 N9 Co3 127.3(3) . . ?
C103 N9 Co3 116.0(3) . . ?
C110 O1 Co1 129.5(2) . . ?
C110 O1 Tb1 131.4(2) . . ?
Co1 O1 Tb1 95.09(10) . . ?
C19 O2 Co1 130.0(2) . . ?
C19 O2 Tb1 133.5(2) . . ?
Co1 O2 Tb1 95.37(10) . . ?
C27 O3 Co1 130.7(2) . . ?
C27 O3 Tb1 130.6(2) . . ?
Co1 O3 Tb1 94.67(10) . . ?
C39 O4 Co2 130.3(3) . . ?
C39 O4 Tb1 132.2(3) . . ?
Co2 O4 Tb1 95.12(10) . . ?
C47 O5 Co2 130.3(2) . . ?
C47 O5 Tb1 133.3(2) . . ?
Co2 O5 Tb1 95.15(10) . . ?
C55 O6 Co2 130.1(3) . . ?
C55 O6 Tb1 132.6(3) . . ?
Co2 O6 Tb1 94.18(10) . . ?
C11 O7 C12 116.8(3) . . ?
C18 O8 C20 116.5(3) . . ?
C18 O8 Tb1 115.0(2) . . ?
C20 O8 Tb1 128.4(3) . . ?
C26 O9 C28 117.7(3) . . ?
C26 O9 Tb1 113.3(2) . . ?
C28 O9 Tb1 128.6(2) . . ?
C38 O10 C40 117.3(3) . . ?
C38 O10 Tb1 114.5(2) . . ?
C40 O10 Tb1 128.1(2) . . ?
C46 O11 C48 117.4(3) . . ?
C46 O11 Tb1 114.3(2) . . ?
C48 O11 Tb1 128.2(2) . . ?
C54 O12 C56 116.9(3) . . ?
C112 O13 Co3 129.5(3) . . ?
C112 O13 Tb2 130.2(3) . . ?
Co3 O13 Tb2 94.52(11) . . ?
C120 O14 Co3 130.0(3) . . ?
C120 O14 Tb2 130.5(3) . . ?
Co3 O14 Tb2 95.85(10) . . ?
C122 O16 Co3 130.3(3) . . ?
C122 O16 Tb2 130.4(2) . . ?
Co3 O16 Tb2 94.82(10) . . ?
C119 O17 C121 117.2(3) . . ?
C119 O17 Tb2 113.2(2) . . ?
C121 O17 Tb2 129.5(3) . . ?
C111 O18 C113 117.4(4) . . ?
O2 Co1 O3 77.43(10) . . ?
O2 Co1 O1 76.48(10) . . ?
O3 Co1 O1 77.69(10) . . ?
O2 Co1 N1 157.30(12) . . ?
O3 Co1 N1 114.79(12) . . ?
O1 Co1 N1 87.23(11) . . ?
O2 Co1 N3 114.75(11) . . ?
O3 Co1 N3 86.68(11) . . ?
O1 Co1 N3 158.44(12) . . ?
N1 Co1 N3 85.95(12) . . ?
O2 Co1 N2 86.51(11) . . ?
O3 Co1 N2 156.84(12) . . ?
O1 Co1 N2 114.91(11) . . ?
N1 Co1 N2 86.15(13) . . ?
N3 Co1 N2 85.01(12) . . ?
O2 Co1 Tb1 45.84(7) . . ?
O3 Co1 Tb1 46.49(7) . . ?
O1 Co1 Tb1 45.93(7) . . ?
N1 Co1 Tb1 128.39(9) . . ?
N3 Co1 Tb1 128.32(9) . . ?
N2 Co1 Tb1 128.03(9) . . ?
O4 Co2 O5 76.75(11) . . ?
O4 Co2 O6 78.80(11) . . ?
O5 Co2 O6 77.13(10) . . ?
O4 Co2 N5 155.77(12) . . ?
O5 Co2 N5 86.03(12) . . ?
O6 Co2 N5 114.12(12) . . ?
O4 Co2 N6 115.57(13) . . ?
O5 Co2 N6 157.63(13) . . ?
O6 Co2 N6 86.79(12) . . ?
N5 Co2 N6 86.51(14) . . ?
O4 Co2 N4 86.68(13) . . ?
O5 Co2 N4 114.66(12) . . ?
O6 Co2 N4 158.79(13) . . ?
N5 Co2 N4 85.17(14) . . ?
N6 Co2 N4 85.64(14) . . ?
O4 Co2 Tb1 46.44(7) . . ?
O5 Co2 Tb1 45.88(7) . . ?
O6 Co2 Tb1 46.65(7) . . ?
N5 Co2 Tb1 127.46(10) . . ?
N6 Co2 Tb1 128.54(10) . . ?
N4 Co2 Tb1 128.60(10) . . ?
O13 Co3 O14 78.65(11) . . ?
O13 Co3 O16 77.29(11) . . ?
O14 Co3 O16 77.33(11) . . ?
O13 Co3 N9 159.91(13) . . ?
O14 Co3 N9 111.11(14) . . ?
O16 Co3 N9 87.57(13) . . ?
O13 Co3 N8 112.13(13) . . ?
O14 Co3 N8 87.17(13) . . ?
O16 Co3 N8 160.08(13) . . ?
N9 Co3 N8 86.43(15) . . ?
O13 Co3 N7 88.16(14) . . ?
O14 Co3 N7 162.29(13) . . ?
O16 Co3 N7 111.47(13) . . ?
N9 Co3 N7 85.15(15) . . ?
N8 Co3 N7 86.92(14) . . ?
O13 Co3 Tb2 47.04(8) . . ?
O14 Co3 Tb2 45.82(8) . . ?
O16 Co3 Tb2 46.51(7) . . ?
N9 Co3 Tb2 127.56(11) . . ?
N8 Co3 Tb2 126.94(10) . . ?
N7 Co3 Tb2 129.28(11) . . ?
O2 Tb1 O5 119.09(9) . . ?
O2 Tb1 O1 65.54(9) . . ?
O5 Tb1 O1 174.21(9) . . ?
O2 Tb1 O4 112.90(9) . . ?
O5 Tb1 O4 65.12(9) . . ?
O1 Tb1 O4 117.16(9) . . ?
O2 Tb1 O3 65.83(9) . . ?
O5 Tb1 O3 111.83(9) . . ?
O1 Tb1 O3 66.15(8) . . ?
O4 Tb1 O3 175.94(9) . . ?
O2 Tb1 O6 174.54(9) . . ?
O5 Tb1 O6 65.90(9) . . ?
O1 Tb1 O6 109.65(9) . . ?
O4 Tb1 O6 66.45(9) . . ?
O3 Tb1 O6 115.21(9) . . ?
O2 Tb1 O10 65.31(8) . . ?
O5 Tb1 O10 114.83(8) . . ?
O1 Tb1 O10 69.87(8) . . ?
O4 Tb1 O10 57.12(8) . . ?
O3 Tb1 O10 123.95(8) . . ?
O6 Tb1 O10 111.07(9) . . ?
O2 Tb1 O8 57.44(8) . . ?
O5 Tb1 O8 69.82(9) . . ?
O1 Tb1 O8 115.92(8) . . ?
O4 Tb1 O8 66.65(9) . . ?
O3 Tb1 O8 110.05(8) . . ?
O6 Tb1 O8 125.21(8) . . ?
O10 Tb1 O8 61.94(8) . . ?
O2 Tb1 O9 115.08(8) . . ?
O5 Tb1 O9 64.26(8) . . ?
O1 Tb1 O9 111.03(8) . . ?
O4 Tb1 O9 122.07(8) . . ?
O3 Tb1 O9 56.82(8) . . ?
O6 Tb1 O9 68.60(8) . . ?
O10 Tb1 O9 179.08(8) . . ?
O8 Tb1 O9 117.48(8) . . ?
O2 Tb1 O11 69.64(8) . . ?
O5 Tb1 O11 57.34(8) . . ?
O1 Tb1 O11 124.29(8) . . ?
O4 Tb1 O11 109.59(8) . . ?
O3 Tb1 O11 66.37(8) . . ?
O6 Tb1 O11 115.79(8) . . ?
O10 Tb1 O11 117.83(8) . . ?
O8 Tb1 O11 58.30(8) . . ?
O9 Tb1 O11 61.83(8) . . ?
O2 Tb1 Co2 143.25(6) . . ?
O5 Tb1 Co2 38.97(6) . . ?
O1 Tb1 Co2 139.45(6) . . ?
O4 Tb1 Co2 38.43(7) . . ?
O3 Tb1 Co2 140.64(6) . . ?
O6 Tb1 Co2 39.18(6) . . ?
O10 Tb1 Co2 95.40(6) . . ?
O8 Tb1 Co2 86.06(6) . . ?
O9 Tb1 Co2 83.82(5) . . ?
O11 Tb1 Co2 96.16(5) . . ?
O2 Tb1 Co1 38.79(6) . . ?
O5 Tb1 Co1 142.35(6) . . ?
O1 Tb1 Co1 38.98(6) . . ?
O4 Tb1 Co1 142.31(7) . . ?
O3 Tb1 Co1 38.84(6) . . ?
O6 Tb1 Co1 138.72(6) . . ?
O10 Tb1 Co1 85.23(6) . . ?
O8 Tb1 Co1 96.04(6) . . ?
O9 Tb1 Co1 95.57(5) . . ?
O11 Tb1 Co1 85.33(5) . . ?
Co2 Tb1 Co1 177.864(15) . . ?
O14 Tb2 O14 110.45(13) 6_656 . ?
O14 Tb2 O16 65.26(9) 6_656 6_656 ?
O14 Tb2 O16 173.78(9) . 6_656 ?
O14 Tb2 O16 173.77(9) 6_656 . ?
O14 Tb2 O16 65.26(9) . . ?
O16 Tb2 O16 119.39(13) 6_656 . ?
O14 Tb2 O13 65.79(9) 6_656 6_656 ?
O14 Tb2 O13 118.52(9) . 6_656 ?
O16 Tb2 O13 64.56(9) 6_656 6_656 ?
O16 Tb2 O13 111.71(9) . 6_656 ?
O14 Tb2 O13 118.52(9) 6_656 . ?
O14 Tb2 O13 65.79(9) . . ?
O16 Tb2 O13 111.71(9) 6_656 . ?
O16 Tb2 O13 64.56(9) . . ?
O13 Tb2 O13 173.22(13) 6_656 . ?
O14 Tb2 O17 65.73(9) 6_656 . ?
O14 Tb2 O17 56.74(9) . . ?
O16 Tb2 O17 122.53(9) 6_656 . ?
O16 Tb2 O17 108.13(9) . . ?
O13 Tb2 O17 69.29(9) 6_656 . ?
O13 Tb2 O17 116.94(9) . . ?
O14 Tb2 O17 56.74(9) 6_656 6_656 ?
O14 Tb2 O17 65.73(9) . 6_656 ?
O16 Tb2 O17 108.13(9) 6_656 6_656 ?
O16 Tb2 O17 122.53(9) . 6_656 ?
O13 Tb2 O17 116.94(9) 6_656 6_656 ?
O13 Tb2 O17 69.29(9) . 6_656 ?
O17 Tb2 O17 65.48(11) . 6_656 ?
O14 Tb2 Co3 38.34(7) 6_656 6_656 ?
O14 Tb2 Co3 140.24(7) . 6_656 ?
O16 Tb2 Co3 38.67(6) 6_656 6_656 ?
O16 Tb2 Co3 142.62(6) . 6_656 ?
O13 Tb2 Co3 38.43(7) 6_656 6_656 ?
O13 Tb2 Co3 141.72(7) . 6_656 ?
O17 Tb2 Co3 83.89(6) . 6_656 ?
O17 Tb2 Co3 94.78(6) 6_656 6_656 ?
O14 Tb2 Co3 140.24(7) 6_656 . ?
O14 Tb2 Co3 38.34(7) . . ?
O16 Tb2 Co3 142.62(6) 6_656 . ?
O16 Tb2 Co3 38.67(6) . . ?
O13 Tb2 Co3 141.72(7) 6_656 . ?
O13 Tb2 Co3 38.43(7) . . ?
O17 Tb2 Co3 94.78(6) . . ?
O17 Tb2 Co3 83.89(6) 6_656 . ?
Co3 Tb2 Co3 178.42(2) 6_656 . ?
N9 C130 C123 126.4(4) . . ?
O21 N20 O21 120.5(7) 6_657 . ?
O21 N20 O20 119.8(3) 6_657 . ?
O21 N20 O20 119.8(3) . . ?
O22 N21 O24 160.9(14) . . ?
O22 N21 O23 83.1(10) . . ?
O24 N21 O23 90.8(8) . . ?

loop_
_geom_bond_atom_site_label_1
_geom_bond_atom_site_label_2
_geom_bond_distance
_geom_bond_site_symmetry_2
_geom_bond_publ_flag
C1 N1 1.462(5) . ?
C1 C4 1.553(6) . ?
C2 N2 1.469(5) . ?
C2 C4 1.543(5) . ?
C3 N3 1.485(5) . ?
C3 C4 1.542(5) . ?
C4 C5 1.517(5) . ?
C6 N1 1.284(5) . ?
C6 C7 1.443(6) . ?
C7 C110 1.403(5) . ?
C7 C8 1.415(5) . ?
C8 C9 1.360(6) . ?
C9 C10 1.402(6) . ?
C10 C11 1.382(6) . ?
C11 O7 1.359(5) . ?
C11 C110 1.412(6) . ?
C12 O7 1.426(5) . ?
C13 N2 1.289(5) . ?
C13 C14 1.432(6) . ?
C14 C19 1.415(6) . ?
C14 C15 1.420(6) . ?
C15 C16 1.369(6) . ?
C16 C17 1.405(6) . ?
C17 C18 1.359(6) . ?
C18 O8 1.369(5) . ?
C18 C19 1.440(5) . ?
C19 O2 1.309(5) . ?
C20 O8 1.425(5) . ?
C21 N3 1.275(5) . ?
C21 C22 1.454(5) . ?
C22 C23 1.400(5) . ?
C22 C27 1.414(5) . ?
C23 C24 1.370(6) . ?
C24 C25 1.384(6) . ?
C25 C26 1.382(5) . ?
C26 O9 1.370(4) . ?
C26 C27 1.396(5) . ?
C27 O3 1.316(4) . ?
C28 O9 1.412(5) . ?
C218 N4 1.473(5) . ?
C218 C31 1.541(6) . ?
C29 N5 1.478(5) . ?
C29 C31 1.540(6) . ?
C30 N6 1.461(5) . ?
C30 C31 1.545(6) . ?
C31 C32 1.526(6) . ?
C33 N4 1.282(6) . ?
C33 C34 1.446(7) . ?
C34 C35 1.397(7) . ?
C34 C39 1.400(6) . ?
C35 C36 1.359(8) . ?
C36 C37 1.418(7) . ?
C37 C38 1.355(6) . ?
C38 O10 1.374(5) . ?
C38 C39 1.423(6) . ?
C39 O4 1.320(5) . ?
C40 O10 1.424(5) . ?
C41 N5 1.286(5) . ?
C41 C42 1.446(5) . ?
C42 C47 1.403(5) . ?
C42 C43 1.411(6) . ?
C43 C44 1.364(6) . ?
C44 C45 1.403(6) . ?
C45 C46 1.364(5) . ?
C46 O11 1.377(5) . ?
C46 C47 1.408(5) . ?
C47 O5 1.319(4) . ?
C48 O11 1.435(4) . ?
C49 N6 1.287(5) . ?
C49 C50 1.422(6) . ?
C50 C51 1.414(6) . ?
C50 C55 1.427(6) . ?
C51 C52 1.378(6) . ?
C52 C53 1.410(6) . ?
C53 C54 1.384(6) . ?
C54 O12 1.372(5) . ?
C54 C55 1.424(6) . ?
C55 O6 1.302(5) . ?
C56 O12 1.441(5) . ?
C101 N7 1.450(6) . ?
C101 C104 1.537(7) . ?
C102 N8 1.480(6) . ?
C102 C104 1.535(6) . ?
C103 N9 1.483(6) . ?
C103 C104 1.541(7) . ?
C104 C105 1.536(7) . ?
C106 N7 1.295(6) . ?
C106 C107 1.439(7) . ?
C107 C112 1.404(6) . ?
C107 C108 1.438(6) . ?
C108 C109 1.357(7) . ?
C109 C11B 1.395(7) . ?
C110 O1 1.328(4) . ?
C11B C111 1.397(6) . ?
C111 O18 1.374(5) . ?
C111 C112 1.403(6) . ?
C112 O13 1.319(5) . ?
C113 O18 1.422(5) . ?
C114 N8 1.287(5) . ?
C114 C115 1.451(6) . ?
C115 C120 1.421(6) . ?
C115 C116 1.424(6) . ?
C116 C117 1.361(7) . ?
C117 C118 1.388(7) . ?
C118 C119 1.364(6) . ?
C119 O17 1.378(5) . ?
C119 C120 1.409(6) . ?
C120 O14 1.306(5) . ?
C121 O17 1.432(5) . ?
C122 O16 1.316(5) . ?
C122 C127 1.381(6) . ?
C122 C123 1.425(6) . ?
C123 C124 1.406(6) . ?
C123 C130 1.451(6) . ?
C124 C125 1.370(6) . ?
C125 C126 1.391(6) . ?
C126 C127 1.385(5) . ?
C127 O19 1.380(5) . ?
O19 C129 1.434(5) . ?
N1 Co1 2.095(3) . ?
N2 Co1 2.119(3) . ?
N3 Co1 2.108(3) . ?
N4 Co2 2.114(4) . ?
N5 Co2 2.098(4) . ?
N6 Co2 2.101(3) . ?
N7 Co3 2.099(4) . ?
N8 Co3 2.097(4) . ?
N9 C130 1.303(6) . ?
N9 Co3 2.077(4) . ?
O1 Co1 2.086(3) . ?
O1 Tb1 2.382(3) . ?
O2 Co1 2.078(2) . ?
O2 Tb1 2.380(3) . ?
O3 Co1 2.078(3) . ?
O3 Tb1 2.403(2) . ?
O4 Co2 2.061(3) . ?
O4 Tb1 2.403(3) . ?
O5 Co2 2.086(3) . ?
O5 Tb1 2.380(3) . ?
O6 Co2 2.092(3) . ?
O6 Tb1 2.408(3) . ?
O8 Tb1 2.909(3) . ?
O9 Tb1 2.912(3) . ?
O10 Tb1 2.908(3) . ?
O11 Tb1 2.913(3) . ?
O13 Co3 2.062(3) . ?
O13 Tb2 2.427(3) . ?
O14 Co3 2.062(3) . ?
O14 Tb2 2.383(3) . ?
O16 Co3 2.073(3) . ?
O16 Tb2 2.407(3) . ?
O17 Tb2 2.900(3) . ?
Co1 Tb1 3.3027(5) . ?
Co2 Tb1 3.3024(6) . ?
Co3 Tb2 3.3064(6) . ?
Tb2 O14 2.383(3) 6_656 ?
Tb2 O16 2.407(3) 6_656 ?
Tb2 O13 2.427(3) 6_656 ?
Tb2 O17 2.900(3) 6_656 ?
Tb2 Co3 3.3064(6) 6_656 ?
O20 N20 1.249(7) . ?
N20 O21 1.236(5) 6_657 ?
N20 O21 1.236(5) . ?
O23 N21 1.626(11) . ?
N21 O22 1.296(17) . ?
N21 O24 1.403(13) . ?
